data_1525658
loop_
_publ_author_name
'Belin, S.'
'Burel, L.'
'Chevrel, R.'
'Sergent, M.'

_publ_section_title
;
 Self-molybdenum intercalation: stabilization of metastable pseudo-binary
 Chevrel phases in Mo6 Se8 - Mo6 S8 system
;
_journal_name_full 'Materials Research Bulletin'
_journal_page_first 151
_journal_page_last 168
_journal_volume 35
_journal_year 2000
_chemical_formula_sum 'Mo6.28 S2.24 Se5.76'
_chemical_name_systematic 'Mo6.28 Se5.76 S2.24'
_space_group_IT_number 148
_symmetry_space_group_name_Hall '-P 3*'
_symmetry_space_group_name_H-M 'R -3 :R'
_cell_angle_alpha 92.85
_cell_angle_beta 92.85
_cell_angle_gamma 92.85
_cell_formula_units_Z 1
_cell_length_a 6.603
_cell_length_b 6.603
_cell_length_c 6.603
_cell_volume 286.783
_citation_journal_id_ASTM MRBUAC
_cod_data_source_file Belin_MRBUAC_2000_293.cif
_cod_data_source_block Mo6.28S2.24Se5.76
_cod_original_cell_volume 286.7831
_cod_original_sg_symbol_Hall '-R 3 (-y+z,x+z,-x+y+z)'
_cod_database_code 1525658

loop_
_symmetry_equiv_pos_as_xyz
x,y,z
z,x,y
y,z,x
-x,-y,-z
-z,-x,-y
-y,-z,-x

loop_
_atom_site_label
_atom_site_type_symbol
_atom_site_fract_x
_atom_site_fract_y
_atom_site_fract_z
_atom_site_occupancy
_atom_site_U_iso_or_equiv
Se2 Se-2 0.2065 0.2065 0.2065 0.93 0.0
Mo1 Mo+2 0.2217 0.4115 0.5457 1 0.0
S2 S-2 0.2065 0.2065 0.2065 0.07 0.0
Mo2 Mo+2 0.984 0.492 0.924 0.047 0.0
Se1 Se-2 0.3751 0.1238 0.7418 0.65 0.0
S1 S-2 0.3751 0.1238 0.7418 0.35 0.0
